data_7159980
loop_
_publ_author_name
'Lin, Bohong'
'Ruan, Yaoping'
'Hou, Qi'
'Yuan, Zhijun'
'Liang, Yunshi'
'Zhang, Jing'

_publ_section_title
;
 Regioselective 5-<i>exo-dig</i> (halo)cyclization of
 <i>N</i>-propargyloxycarbonyl guanidine derivatives under mild
 conditions.
;
_journal_issue 27
_journal_name_full 'Organic &amp; biomolecular chemistry'
_journal_page_first 5585
_journal_page_last 5590
_journal_paper_doi 10.1039/d4ob00579a
_journal_volume 22
_journal_year 2024
_chemical_formula_moiety 'C12 H12 I N3 O3'
_chemical_formula_sum 'C12 H12 I N3 O3'
_chemical_formula_weight 373.15
_space_group_crystal_system monoclinic
_space_group_IT_number 14
_space_group_name_Hall '-P 2yn'
_space_group_name_H-M_alt 'P 1 21/n 1'
_atom_sites_solution_hydrogens mixed
_atom_sites_solution_primary dual
_audit_creation_date 2022-05-26
_audit_creation_method
;
Olex2 1.5
(compiled 2021.12.09 svn.r5202d8cf for OlexSys, GUI svn.r6439)
;
_audit_update_record
;
2023-03-24 deposited with the CCDC.	2024-06-14 downloaded from the CCDC.
;
_cell_angle_alpha 90
_cell_angle_beta 106.0440(10)
_cell_angle_gamma 90
_cell_formula_units_Z 4
_cell_length_a 12.4737(4)
_cell_length_b 7.2411(2)
_cell_length_c 15.4718(5)
_cell_measurement_reflns_used 7561
_cell_measurement_temperature 298.00
_cell_measurement_theta_max 60.594
_cell_measurement_theta_min 3.520
_cell_volume 1343.03(7)
_computing_cell_refinement 'SAINT V8.40B (?, 2016)'
_computing_data_reduction 'SAINT V8.40B (?, 2016)'
_computing_molecular_graphics 'Olex2 1.5 (Dolomanov et al., 2009)'
_computing_publication_material 'Olex2 1.5 (Dolomanov et al., 2009)'
_computing_structure_refinement 'SHELXL 2018/3 (Sheldrick, 2015)'
_computing_structure_solution 'SHELXT 2014/5 (Sheldrick, 2014)'
_diffrn_ambient_temperature 298.00
_diffrn_measured_fraction_theta_full 0.997
_diffrn_measured_fraction_theta_max 0.952
_diffrn_measurement_device_type 'Bruker APEX-II CCD'
_diffrn_measurement_method '\f and \w scans'
_diffrn_radiation_monochromator graphite
_diffrn_radiation_type MoK\a
_diffrn_radiation_wavelength 0.71073
_diffrn_reflns_av_R_equivalents 0.0619
_diffrn_reflns_av_unetI/netI 0.0678
_diffrn_reflns_Laue_measured_fraction_full 0.997
_diffrn_reflns_Laue_measured_fraction_max 0.952
_diffrn_reflns_limit_h_max 15
_diffrn_reflns_limit_h_min -15
_diffrn_reflns_limit_k_max 9
_diffrn_reflns_limit_k_min -6
_diffrn_reflns_limit_l_max 19
_diffrn_reflns_limit_l_min -19
_diffrn_reflns_number 9658
_diffrn_reflns_point_group_measured_fraction_full 0.997
_diffrn_reflns_point_group_measured_fraction_max 0.952
_diffrn_reflns_theta_full 25.242
_diffrn_reflns_theta_max 27.481
_diffrn_reflns_theta_min 1.864
_diffrn_source_current 2.86
_diffrn_source_power 0.19977099999999998
_diffrn_source_voltage 69.85
_diffrn_standards_number 0
_exptl_absorpt_coefficient_mu 2.392
_exptl_absorpt_correction_T_max 0.7518
_exptl_absorpt_correction_T_min 0.3393
_exptl_absorpt_correction_type multi-scan
_exptl_absorpt_process_details
;
SADABS-2016/2 (Bruker,2016/2) was used for absorption correction.
wR2(int) was 0.1554 before and 0.0869 after correction.
The Ratio of minimum to maximum transmission is 0.4513.
The \l/2 correction factor is Not present.
;
_exptl_crystal_colour colourless
_exptl_crystal_colour_primary colourless
_exptl_crystal_density_diffrn 1.845
_exptl_crystal_description block
_exptl_crystal_F_000 728
_exptl_crystal_size_max 0.14
_exptl_crystal_size_mid 0.12
_exptl_crystal_size_min 0.1
_refine_diff_density_max 1.425
_refine_diff_density_min -2.416
_refine_diff_density_rms 0.248
_refine_ls_extinction_method none
_refine_ls_goodness_of_fit_ref 1.072
_refine_ls_hydrogen_treatment constr
_refine_ls_matrix_type full
_refine_ls_number_parameters 174
_refine_ls_number_reflns 2930
_refine_ls_number_restraints 253
_refine_ls_restrained_S_all 1.033
_refine_ls_R_factor_all 0.0633
_refine_ls_R_factor_gt 0.0542
_refine_ls_shift/su_max 0.001
_refine_ls_shift/su_mean 0.000
_refine_ls_structure_factor_coef Fsqd
_refine_ls_weighting_details 'w=1/[\s^2^(Fo^2^)+(0.0972P)^2^+2.0667P] where P=(Fo^2^+2Fc^2^)/3'
_refine_ls_weighting_scheme calc
_refine_ls_wR_factor_gt 0.1479
_refine_ls_wR_factor_ref 0.1549
_reflns_Friedel_coverage 0.000
_reflns_number_gt 2469
_reflns_number_total 2930
_reflns_threshold_expression 'I > 2\s(I)'
_cod_data_source_file d4ob00579a2.cif
_cod_data_source_block 1_CCDC1
_cod_depositor_comments 'Adding full bibliography for 7159978--7159982.cif.'
_cod_database_code 7159980
_shelx_shelxl_version_number 2018/3
_shelx_space_group_comment
;
The symmetry employed for this shelxl refinement is uniquely defined
by the following loop, which should always be used as a source of
symmetry information in preference to the above space-group names.
They are only intended as comments.
;
_olex2_refinement_description
;
1. Fixed Uiso
 At 1.2 times of:
  All C(H) groups, All C(H,H) groups, All N(H,H) groups
 At 1.5 times of:
  All C(H,H,H) groups
2. Uiso/Uaniso restraints and constraints
All non-hydrogen atoms have similar U: within 2A with sigma of 0.01 and sigma
for terminal atoms of 0.02 within 2A
3. Rigid body (RIGU) restrains
 All non-hydrogen atoms
 with sigma for 1-2 distances of 0.001 and sigma for 1-3 distances of 0.002
4.a Rotating group:
 N2(H2A,H2B)
4.b Secondary CH2 refined with riding coordinates:
 C3(H3A,H3B)
4.c Aromatic/amide H refined with riding coordinates:
 C1(H1), C10(H10), C8(H8), C7(H7), C11(H11)
4.d Idealised Me refined as rotating group:
 C12(H12A,H12B,H12C)
;
_olex2_submission_special_instructions 'No special instructions were received'

loop_
_space_group_symop_operation_xyz
'x, y, z'
'-x+1/2, y+1/2, -z+1/2'
'-x, -y, -z'
'x-1/2, -y-1/2, z-1/2'

loop_
_atom_site_label
_atom_site_type_symbol
_atom_site_fract_x
_atom_site_fract_y
_atom_site_fract_z
_atom_site_U_iso_or_equiv
_atom_site_adp_type
_atom_site_occupancy
_atom_site_site_symmetry_order
_atom_site_calc_flag
_atom_site_refinement_flags_posn
_atom_site_refinement_flags_adp
_atom_site_refinement_flags_occupancy
_atom_site_disorder_assembly
_atom_site_disorder_group
I1 I 1.15169(3) 0.11913(4) 0.60994(2) 0.02021(19) Uani 1 1 d . . . . .
O3 O 1.0353(3) 0.6957(6) 0.6989(3) 0.0249(8) Uani 1 1 d . U . . .
O1 O 0.3610(3) 0.1392(5) 0.2801(3) 0.0215(8) Uani 1 1 d . U . . .
O2 O 0.8692(4) 0.8326(6) 0.6550(3) 0.0310(9) Uani 1 1 d . U . . .
N3 N 0.8997(3) 0.5457(6) 0.5977(3) 0.0152(7) Uani 1 1 d . U . . .
N1 N 0.7812(4) 0.3689(5) 0.4890(3) 0.0166(8) Uani 1 1 d . U . . .
N2 N 0.7084(4) 0.6148(6) 0.5575(3) 0.0232(10) Uani 1 1 d . U . . .
H2A H 0.643872 0.581129 0.521060 0.028 Uiso 1 1 d R U . . .
H2B H 0.706689 0.600900 0.613637 0.028 Uiso 1 1 d R U . . .
C5 C 0.7908(4) 0.5061(6) 0.5420(3) 0.0133(8) Uani 1 1 d . U . . .
C9 C 0.4631(4) 0.2061(7) 0.3293(3) 0.0157(8) Uani 1 1 d . U . . .
C1 C 1.0009(4) 0.2644(7) 0.5743(3) 0.0169(9) Uani 1 1 d . U . . .
H1 H 0.937616 0.213724 0.531887 0.020 Uiso 1 1 calc R U . . .
C2 C 0.9941(4) 0.4281(7) 0.6114(3) 0.0144(8) Uani 1 1 d . U . . .
C10 C 0.5061(5) 0.3757(6) 0.3140(4) 0.0180(10) Uani 1 1 d . U . . .
H10 H 0.464635 0.453445 0.267135 0.022 Uiso 1 1 calc R U . . .
C4 C 0.9284(5) 0.7041(7) 0.6506(4) 0.0208(9) Uani 1 1 d . U . . .
C8 C 0.5256(5) 0.0907(7) 0.3967(4) 0.0193(10) Uani 1 1 d . U . . .
H8 H 0.497528 -0.027231 0.406303 0.023 Uiso 1 1 calc R U . . .
C6 C 0.6723(4) 0.3195(7) 0.4358(3) 0.0157(8) Uani 1 1 d . U . . .
C7 C 0.6291(4) 0.1485(7) 0.4498(4) 0.0175(9) Uani 1 1 d . U . . .
H7 H 0.670920 0.070228 0.496290 0.021 Uiso 1 1 calc R U . . .
C3 C 1.0864(4) 0.5278(7) 0.6779(3) 0.0190(9) Uani 1 1 d . U . . .
H3A H 1.116062 0.452243 0.732679 0.023 Uiso 1 1 calc R U . . .
H3B H 1.148102 0.556832 0.651369 0.023 Uiso 1 1 calc R U . . .
C11 C 0.6096(4) 0.4317(8) 0.3671(4) 0.0190(9) Uani 1 1 d . U . . .
H11 H 0.638217 0.548498 0.356586 0.023 Uiso 1 1 calc R U . . .
C12 C 0.2914(4) 0.2614(7) 0.2169(3) 0.0189(10) Uani 1 1 d . U . . .
H12A H 0.327210 0.291407 0.169673 0.028 Uiso 1 1 calc R U . . .
H12B H 0.279804 0.375009 0.247534 0.028 Uiso 1 1 calc R U . . .
H12C H 0.219337 0.201998 0.189931 0.028 Uiso 1 1 calc R U . . .

loop_
_atom_site_aniso_label
_atom_site_aniso_U_11
_atom_site_aniso_U_22
_atom_site_aniso_U_33
_atom_site_aniso_U_23
_atom_site_aniso_U_13
_atom_site_aniso_U_12
I1 0.0108(3) 0.0242(3) 0.0282(3) 0.00143(12) 0.00968(18) 0.00320(11)
O3 0.0218(16) 0.0289(18) 0.0268(18) -0.0103(15) 0.0114(13) -0.0065(14)
O1 0.0129(16) 0.0196(17) 0.0298(19) 0.0028(13) 0.0023(13) -0.0035(11)
O2 0.028(2) 0.0263(17) 0.042(2) -0.0122(17) 0.0137(18) 0.0000(15)
N3 0.0135(14) 0.0192(16) 0.0164(17) -0.0030(13) 0.0100(12) -0.0015(12)
N1 0.0102(17) 0.0243(18) 0.0170(17) -0.0026(13) 0.0069(14) 0.0004(13)
N2 0.016(2) 0.032(2) 0.025(2) -0.0051(17) 0.0117(18) 0.0035(16)
C5 0.0124(16) 0.0180(17) 0.0133(17) 0.0034(13) 0.0101(13) -0.0007(13)
C9 0.0103(16) 0.0195(18) 0.0203(18) -0.0016(14) 0.0094(13) -0.0019(13)
C1 0.008(2) 0.0235(18) 0.021(2) -0.0016(16) 0.0065(18) 0.0016(16)
C2 0.0095(17) 0.0219(16) 0.0148(19) 0.0004(14) 0.0085(15) -0.0021(13)
C10 0.012(2) 0.019(2) 0.025(2) 0.0010(16) 0.0084(16) -0.0011(14)
C4 0.0216(17) 0.0226(17) 0.023(2) -0.0065(15) 0.0135(14) -0.0045(13)
C8 0.0156(19) 0.020(2) 0.024(2) 0.0012(16) 0.0073(16) -0.0034(15)
C6 0.0104(17) 0.0202(18) 0.0192(18) -0.0040(15) 0.0086(14) 0.0004(13)
C7 0.013(2) 0.0216(18) 0.020(2) 0.0010(16) 0.0082(16) 0.0010(15)
C3 0.0112(19) 0.027(2) 0.022(2) -0.0038(17) 0.0103(16) -0.0070(15)
C11 0.0148(19) 0.018(2) 0.025(2) 0.0006(17) 0.0081(15) -0.0025(15)
C12 0.013(2) 0.023(2) 0.022(2) 0.0004(17) 0.0072(17) 0.0017(17)

loop_
_atom_type_symbol
_atom_type_description
_atom_type_scat_dispersion_real
_atom_type_scat_dispersion_imag
_atom_type_scat_source
C C 0.0033 0.0016 'International Tables Vol C Tables 4.2.6.8 and 6.1.1.4'
H H 0.0000 0.0000 'International Tables Vol C Tables 4.2.6.8 and 6.1.1.4'
I I -0.4742 1.8119 'International Tables Vol C Tables 4.2.6.8 and 6.1.1.4'
N N 0.0061 0.0033 'International Tables Vol C Tables 4.2.6.8 and 6.1.1.4'
O O 0.0106 0.0060 'International Tables Vol C Tables 4.2.6.8 and 6.1.1.4'

loop_
_geom_angle_atom_site_label_1
_geom_angle_atom_site_label_2
_geom_angle_atom_site_label_3
_geom_angle
_geom_angle_site_symmetry_1
_geom_angle_site_symmetry_3
_geom_angle_publ_flag
C4 O3 C3 110.2(4) . . ?
C9 O1 C12 117.1(4) . . ?
C2 N3 C5 125.7(4) . . ?
C4 N3 C5 124.6(4) . . ?
C4 N3 C2 109.7(4) . . ?
C5 N1 C6 118.2(4) . . ?
H2A N2 H2B 109.4 . . ?
C5 N2 H2A 109.1 . . ?
C5 N2 H2B 109.4 . . ?
N1 C5 N3 116.9(4) . . ?
N1 C5 N2 128.4(5) . . ?
N2 C5 N3 114.6(4) . . ?
O1 C9 C10 124.0(5) . . ?
O1 C9 C8 116.3(4) . . ?
C10 C9 C8 119.7(5) . . ?
I1 C1 H1 120.2 . . ?
C2 C1 I1 119.7(4) . . ?
C2 C1 H1 120.2 . . ?
N3 C2 C3 105.2(4) . . ?
C1 C2 N3 128.2(5) . . ?
C1 C2 C3 126.6(5) . . ?
C9 C10 H10 120.0 . . ?
C11 C10 C9 119.9(5) . . ?
C11 C10 H10 120.0 . . ?
O3 C4 N3 110.2(4) . . ?
O2 C4 O3 122.5(5) . . ?
O2 C4 N3 127.3(5) . . ?
C9 C8 H8 120.1 . . ?
C7 C8 C9 119.9(5) . . ?
C7 C8 H8 120.1 . . ?
C7 C6 N1 118.8(5) . . ?
C7 C6 C11 118.5(5) . . ?
C11 C6 N1 122.6(5) . . ?
C8 C7 C6 120.8(5) . . ?
C8 C7 H7 119.6 . . ?
C6 C7 H7 119.6 . . ?
O3 C3 C2 104.8(4) . . ?
O3 C3 H3A 110.8 . . ?
O3 C3 H3B 110.8 . . ?
C2 C3 H3A 110.8 . . ?
C2 C3 H3B 110.8 . . ?
H3A C3 H3B 108.9 . . ?
C10 C11 C6 121.1(5) . . ?
C10 C11 H11 119.4 . . ?
C6 C11 H11 119.4 . . ?
O1 C12 H12A 109.5 . . ?
O1 C12 H12B 109.5 . . ?
O1 C12 H12C 109.5 . . ?
H12A C12 H12B 109.5 . . ?
H12A C12 H12C 109.5 . . ?
H12B C12 H12C 109.5 . . ?

loop_
_geom_bond_atom_site_label_1
_geom_bond_atom_site_label_2
_geom_bond_distance
_geom_bond_site_symmetry_2
_geom_bond_publ_flag
I1 C1 2.092(5) . ?
O3 C4 1.338(7) . ?
O3 C3 1.450(7) . ?
O1 C9 1.378(6) . ?
O1 C12 1.423(6) . ?
O2 C4 1.202(7) . ?
N3 C5 1.422(6) . ?
N3 C2 1.420(6) . ?
N3 C4 1.397(7) . ?
N1 C5 1.272(6) . ?
N1 C6 1.425(7) . ?
N2 H2A 0.8802 . ?
N2 H2B 0.8803 . ?
N2 C5 1.368(6) . ?
C9 C10 1.386(7) . ?
C9 C8 1.395(7) . ?
C1 H1 0.9500 . ?
C1 C2 1.330(7) . ?
C2 C3 1.501(7) . ?
C10 H10 0.9500 . ?
C10 C11 1.386(8) . ?
C8 H8 0.9500 . ?
C8 C7 1.389(8) . ?
C6 C7 1.391(7) . ?
C6 C11 1.394(8) . ?
C7 H7 0.9500 . ?
C3 H3A 0.9900 . ?
C3 H3B 0.9900 . ?
C11 H11 0.9500 . ?
C12 H12A 0.9800 . ?
C12 H12B 0.9800 . ?
C12 H12C 0.9800 . ?

loop_
_geom_torsion_atom_site_label_1
_geom_torsion_atom_site_label_2
_geom_torsion_atom_site_label_3
_geom_torsion_atom_site_label_4
_geom_torsion
_geom_torsion_site_symmetry_1
_geom_torsion_site_symmetry_2
_geom_torsion_site_symmetry_3
_geom_torsion_site_symmetry_4
_geom_torsion_publ_flag
I1 C1 C2 N3 -178.7(4) . . . . ?
I1 C1 C2 C3 1.1(7) . . . . ?
O1 C9 C10 C11 179.8(5) . . . . ?
O1 C9 C8 C7 -179.5(5) . . . . ?
N3 C2 C3 O3 1.5(5) . . . . ?
N1 C6 C7 C8 -176.9(5) . . . . ?
N1 C6 C11 C10 177.0(5) . . . . ?
C5 N3 C2 C1 2.2(8) . . . . ?
C5 N3 C2 C3 -177.7(4) . . . . ?
C5 N3 C4 O3 176.5(4) . . . . ?
C5 N3 C4 O2 -3.3(9) . . . . ?
C5 N1 C6 C7 -116.0(5) . . . . ?
C5 N1 C6 C11 67.4(7) . . . . ?
C9 C10 C11 C6 0.5(8) . . . . ?
C9 C8 C7 C6 -1.0(8) . . . . ?
C1 C2 C3 O3 -178.4(5) . . . . ?
C2 N3 C5 N1 -12.2(7) . . . . ?
C2 N3 C5 N2 163.4(4) . . . . ?
C2 N3 C4 O3 -0.8(6) . . . . ?
C2 N3 C4 O2 179.4(5) . . . . ?
C10 C9 C8 C7 1.8(8) . . . . ?
C4 O3 C3 C2 -2.1(5) . . . . ?
C4 N3 C5 N1 171.0(5) . . . . ?
C4 N3 C5 N2 -13.4(7) . . . . ?
C4 N3 C2 C1 179.4(5) . . . . ?
C4 N3 C2 C3 -0.5(5) . . . . ?
C8 C9 C10 C11 -1.6(7) . . . . ?
C6 N1 C5 N3 176.7(4) . . . . ?
C6 N1 C5 N2 1.8(8) . . . . ?
C7 C6 C11 C10 0.4(8) . . . . ?
C3 O3 C4 O2 -178.4(5) . . . . ?
C3 O3 C4 N3 1.8(6) . . . . ?
C11 C6 C7 C8 -0.1(7) . . . . ?
C12 O1 C9 C10 -7.2(7) . . . . ?
C12 O1 C9 C8 174.2(4) . . . . ?
